data_4036212
loop_
_publ_author_name
'Blade, Helen'
'Bradley, Derek'
'Diorazio, Louis'
'Evans, Timothy'
'Hayter, Barry R.'
'Howell, Gareth P.'

_publ_section_title
;
 Modular Synthesis of Constrained Ethyl (cEt) Purine and Pyrimidine
 Nucleosides.
;
_journal_issue 10
_journal_name_full 'The Journal of organic chemistry'
_journal_page_first 5337
_journal_page_last 5343
_journal_paper_doi 10.1021/acs.joc.5b00607
_journal_volume 80
_journal_year 2015
_chemical_formula_moiety C24H28O6
_chemical_formula_sum 'C24 H28 O6'
_chemical_formula_weight 412.46
_chemical_melting_point 345.15
_chemical_name_common 'epoxide; Structure 10'
_chemical_name_systematic
;
(3aR,5S,6S,6aR)-6-benzyloxy-5-

(benzyloxymethyl)-2,2-dimethyl-5-[(2R)-oxiran-2-yl]-6,6a-dihydro-3aH-furo[2,3

-d][1,3]dioxole
;
_space_group_crystal_system monoclinic
_space_group_IT_number 4
_space_group_name_Hall 'P 2yb'
_space_group_name_H-M_alt 'P 1 21 1'
_atom_sites_solution_hydrogens geom
_atom_sites_solution_primary direct
_atom_sites_solution_secondary difmap
_cell_angle_alpha 90
_cell_angle_beta 109.451(5)
_cell_angle_gamma 90
_cell_formula_units_Z 2
_cell_length_a 10.6029(15)
_cell_length_b 8.4121(11)
_cell_length_c 13.0245(17)
_cell_measurement_reflns_used 3851
_cell_measurement_temperature 200.(2)
_cell_measurement_theta_max 23.1996
_cell_measurement_theta_min 2.9309
_cell_volume 1095.4(3)
_computing_cell_refinement 'SAINT V8.34A (Bruker AXS Inc., 2013)'
_computing_data_reduction 'SAINT V8.34A (Bruker AXS Inc., 2013)'
_computing_structure_refinement 'SHELXL-2014/7 (Sheldrick, 2014)'
_computing_structure_solution 'SHELXS-97 (Sheldrick, 2008)'
_diffrn_ambient_temperature 200.(2)
_diffrn_detector_area_resol_mean 8.3330
_diffrn_measured_fraction_theta_full 0.996
_diffrn_measured_fraction_theta_max 0.996
_diffrn_radiation_wavelength 0.71073
_diffrn_reflns_av_R_equivalents 0.0524
_diffrn_reflns_av_unetI/netI 0.0484
_diffrn_reflns_limit_h_max 12
_diffrn_reflns_limit_h_min -12
_diffrn_reflns_limit_k_max 10
_diffrn_reflns_limit_k_min -9
_diffrn_reflns_limit_l_max 15
_diffrn_reflns_limit_l_min -15
_diffrn_reflns_number 12079
_diffrn_reflns_theta_full 25.07
_diffrn_reflns_theta_max 25.07
_diffrn_reflns_theta_min 1.66
_exptl_absorpt_coefficient_mu 0.089
_exptl_absorpt_correction_T_max 0.98
_exptl_absorpt_correction_T_min 0.63
_exptl_absorpt_correction_type multi-scan
_exptl_absorpt_process_details 'SADABS V2014/5 (Bruker AXS Inc.)'
_exptl_crystal_colour white
_exptl_crystal_density_diffrn 1.251
_exptl_crystal_density_method 'not measured'
_exptl_crystal_description rod
_exptl_crystal_F_000 440
_exptl_crystal_size_max 1.000
_exptl_crystal_size_mid 0.600
_exptl_crystal_size_min 0.200
_refine_diff_density_max 0.281
_refine_diff_density_min -0.257
_refine_ls_abs_structure_details
;
Flack x determined using 1178 quotients [(I+)-(I-)]/[(I+)+(I-)]
(Parsons, Flack and Wagner, Acta Cryst. B69 (2013) 249-259).
;
_refine_ls_abs_structure_Flack -0.8(7)
_refine_ls_extinction_method none
_refine_ls_goodness_of_fit_ref 1.125
_refine_ls_hydrogen_treatment constr
_refine_ls_matrix_type full
_refine_ls_number_parameters 273
_refine_ls_number_reflns 3671
_refine_ls_number_restraints 1
_refine_ls_restrained_S_all 1.125
_refine_ls_R_factor_all 0.0516
_refine_ls_R_factor_gt 0.0379
_refine_ls_shift/su_max 0.000
_refine_ls_shift/su_mean 0.000
_refine_ls_structure_factor_coef Fsqd
_refine_ls_weighting_details 'w=1/[\s^2^(Fo^2^)+(0.0607P)^2^] where P=(Fo^2^+2Fc^2^)/3'
_refine_ls_weighting_scheme calc
_refine_ls_wR_factor_gt 0.1003
_refine_ls_wR_factor_ref 0.1165
_reflns_number_gt 3129
_reflns_number_total 3671
_reflns_threshold_expression 'I > 2\s(I)'
_cod_data_source_file jo5b00607_si_002.cif
_cod_data_source_block I
_cod_database_code 4036212

loop_
_space_group_symop_operation_xyz
'x, y, z'
'-x, y+1/2, -z'

loop_
_atom_site_type_symbol
_atom_site_label
_atom_site_fract_x
_atom_site_fract_y
_atom_site_fract_z
_atom_site_U_iso_or_equiv
_atom_site_adp_type
_atom_site_calc_flag
_atom_site_refinement_flags_adp
_atom_site_refinement_flags_posn
_atom_site_occupancy
C C1 0.5483(4) 0.8087(6) 0.3081(3) 0.0591(11) Uani d . . 1
H H1A 0.5542 0.912 0.2752 0.089 Uiso calc U R 1
H H1B 0.5572 0.7235 0.2596 0.089 Uiso calc U R 1
H H1C 0.6203 0.7997 0.3784 0.089 Uiso calc U R 1
C C2 0.2979(4) 0.7984(5) 0.2210(3) 0.0620(12) Uani d . . 1
H H2A 0.2145 0.7905 0.2376 0.093 Uiso calc U R 1
H H2B 0.3042 0.7088 0.1749 0.093 Uiso calc U R 1
H H2C 0.2988 0.8984 0.1827 0.093 Uiso calc U R 1
C C3 0.4147(3) 0.7946(4) 0.3252(2) 0.0371(7) Uani d . . 1
C C4 0.3590(3) 0.8596(4) 0.4775(2) 0.0346(7) Uani d . . 1
H H4 0.4144 0.9009 0.5507 0.042 Uiso calc U R 1
C C5 0.3697(3) 0.6799(4) 0.4731(3) 0.0355(7) Uani d . . 1
H H5 0.4359 0.6393 0.5424 0.043 Uiso calc U R 1
C C6 0.2290(3) 0.6136(4) 0.4591(2) 0.0307(7) Uani d . . 1
H H6 0.2346 0.5334 0.5171 0.037 Uiso calc U R 1
C C7 0.1493(3) 0.7601(4) 0.4738(2) 0.0333(7) Uani d . . 1
C C8 0.0121(3) 0.7698(4) 0.3887(3) 0.0427(8) Uani d . . 1
H H8 0.0116 0.7818 0.3122 0.051 Uiso calc U R 1
C C9 -0.1061(4) 0.6926(5) 0.3993(4) 0.0582(11) Uani d . . 1
H H9A -0.1754 0.6549 0.332 0.07 Uiso calc U R 1
H H9B -0.0944 0.626 0.4645 0.07 Uiso calc U R 1
C C10 0.1953(3) 0.3852(4) 0.3464(2) 0.0372(7) Uani d . . 1
H H10A 0.1924 0.3259 0.4112 0.045 Uiso calc U R 1
H H10B 0.2869 0.3771 0.3429 0.045 Uiso calc U R 1
C C11 0.0965(3) 0.3145(4) 0.2449(2) 0.0321(7) Uani d . . 1
C C12 0.0155(3) 0.4084(4) 0.1613(2) 0.0379(8) Uani d . . 1
H H12 0.0197 0.5209 0.1679 0.046 Uiso calc U R 1
C C13 -0.0714(4) 0.3388(5) 0.0683(3) 0.0450(9) Uani d . . 1
H H13 -0.1265 0.404 0.0114 0.054 Uiso calc U R 1
C C14 -0.0787(4) 0.1761(5) 0.0576(3) 0.0476(9) Uani d . . 1
H H14 -0.1381 0.1287 -0.0065 0.057 Uiso calc U R 1
C C15 0.0020(4) 0.0819(5) 0.1415(3) 0.0485(9) Uani d . . 1
H H15 -0.0026 -0.0306 0.135 0.058 Uiso calc U R 1
C C16 0.0891(3) 0.1515(4) 0.2344(3) 0.0415(8) Uani d . . 1
H H16 0.1442 0.0864 0.2913 0.05 Uiso calc U R 1
C C17 0.1457(3) 0.7643(5) 0.5900(2) 0.0423(8) Uani d . . 1
H H17A 0.1041 0.8643 0.6029 0.051 Uiso calc U R 1
H H17B 0.0931 0.6737 0.6026 0.051 Uiso calc U R 1
C C18 0.2885(4) 0.7276(6) 0.7701(3) 0.0629(12) Uani d . . 1
H H18A 0.2463 0.6244 0.7755 0.075 Uiso calc U R 1
H H18B 0.2392 0.8122 0.7935 0.075 Uiso calc U R 1
C C19 0.4311(4) 0.7265(5) 0.8433(3) 0.0486(9) Uani d . . 1
C C20 0.5289(4) 0.8190(5) 0.8221(3) 0.0566(11) Uani d . . 1
H H20 0.5056 0.8839 0.7588 0.068 Uiso calc U R 1
C C21 0.6590(4) 0.8168(6) 0.8924(3) 0.0654(12) Uani d . . 1
H H21 0.7248 0.8797 0.8768 0.078 Uiso calc U R 1
C C22 0.6946(5) 0.7254(7) 0.9844(4) 0.0750(13) Uani d . . 1
H H22 0.7845 0.725 1.0323 0.09 Uiso calc U R 1
C C23 0.5993(6) 0.6335(7) 1.0075(4) 0.0846(16) Uani d . . 1
H H23 0.6228 0.5707 1.0717 0.101 Uiso calc U R 1
C C24 0.4694(5) 0.6340(6) 0.9362(3) 0.0690(13) Uani d . . 1
H H24 0.4046 0.5689 0.9514 0.083 Uiso calc U R 1
O O1 0.4047(2) 0.9197(3) 0.39633(17) 0.0416(6) Uani d . . 1
O O2 0.4162(2) 0.6507(3) 0.38462(19) 0.0463(6) Uani d . . 1
O O3 0.2213(2) 0.8969(3) 0.45524(18) 0.0380(5) Uani d . . 1
O O4 -0.0876(3) 0.8619(3) 0.4148(2) 0.0630(8) Uani d . . 1
O O5 0.1627(2) 0.5472(3) 0.35502(16) 0.0348(5) Uani d . . 1
O O6 0.2805(2) 0.7544(3) 0.66110(16) 0.0446(6) Uani d . . 1

loop_
_atom_site_aniso_label
_atom_site_aniso_U_11
_atom_site_aniso_U_22
_atom_site_aniso_U_33
_atom_site_aniso_U_12
_atom_site_aniso_U_13
_atom_site_aniso_U_23
C1 0.046(2) 0.071(3) 0.070(2) -0.007(2) 0.0322(19) -0.008(2)
C2 0.057(2) 0.070(3) 0.0454(19) 0.006(2) -0.0013(17) -0.008(2)
C3 0.0346(16) 0.040(2) 0.0349(15) -0.0007(14) 0.0091(12) -0.0008(14)
C4 0.0334(17) 0.0364(19) 0.0320(15) -0.0042(13) 0.0081(13) 0.0002(13)
C5 0.0290(16) 0.0395(19) 0.0380(16) 0.0040(13) 0.0113(13) 0.0034(14)
C6 0.0322(16) 0.0279(17) 0.0320(15) 0.0007(13) 0.0108(13) 0.0013(13)
C7 0.0348(15) 0.0248(16) 0.0437(16) -0.0007(13) 0.0174(13) 0.0021(15)
C8 0.0346(17) 0.0323(19) 0.0621(19) 0.0090(15) 0.0174(15) -0.0001(17)
C9 0.037(2) 0.044(2) 0.091(3) 0.0027(16) 0.017(2) -0.007(2)
C10 0.0384(18) 0.0340(18) 0.0346(16) 0.0081(14) 0.0061(14) -0.0010(14)
C11 0.0341(17) 0.0346(18) 0.0300(14) 0.0032(13) 0.0140(13) 0.0008(12)
C12 0.0420(19) 0.0344(19) 0.0376(17) 0.0036(15) 0.0135(15) 0.0025(15)
C13 0.045(2) 0.053(3) 0.0314(16) 0.0058(16) 0.0049(15) 0.0053(15)
C14 0.047(2) 0.057(3) 0.0369(18) 0.0006(17) 0.0115(16) -0.0094(17)
C15 0.058(2) 0.039(2) 0.0432(19) 0.0026(16) 0.0106(17) -0.0091(16)
C16 0.049(2) 0.036(2) 0.0360(17) 0.0086(15) 0.0103(15) 0.0011(14)
C17 0.0465(18) 0.0370(19) 0.0516(18) -0.0018(16) 0.0272(15) -0.0028(17)
C18 0.057(2) 0.096(4) 0.0444(19) -0.011(2) 0.0295(18) -0.003(2)
C19 0.059(2) 0.054(2) 0.0403(18) -0.0030(18) 0.0271(16) -0.0086(17)
C20 0.063(3) 0.067(3) 0.0471(19) -0.005(2) 0.0289(19) -0.0028(18)
C21 0.060(3) 0.079(3) 0.066(2) -0.010(2) 0.034(2) -0.019(2)
C22 0.064(3) 0.084(4) 0.070(3) 0.013(3) 0.013(2) -0.016(3)
C23 0.095(4) 0.082(4) 0.064(3) 0.005(3) 0.010(3) 0.016(3)
C24 0.086(3) 0.068(3) 0.059(3) -0.013(3) 0.032(2) 0.005(2)
O1 0.0495(14) 0.0393(14) 0.0415(13) -0.0111(10) 0.0227(11) -0.0028(10)
O2 0.0512(15) 0.0403(15) 0.0561(15) 0.0061(11) 0.0295(12) 0.0015(12)
O3 0.0387(12) 0.0274(12) 0.0509(13) 0.0000(9) 0.0188(10) 0.0013(10)
O4 0.0456(16) 0.0426(17) 0.102(2) 0.0152(12) 0.0255(15) -0.0088(15)
O5 0.0358(12) 0.0296(12) 0.0339(11) 0.0072(9) 0.0050(9) -0.0019(9)
O6 0.0458(12) 0.0564(16) 0.0369(11) -0.0094(12) 0.0209(10) -0.0044(12)

loop_
_atom_type_symbol
_atom_type_description
_atom_type_scat_dispersion_real
_atom_type_scat_dispersion_imag
_atom_type_scat_source
C C 0.0033 0.0016 'International Tables Vol C Tables 4.2.6.8 and 6.1.1.4'
H H 0.0000 0.0000 'International Tables Vol C Tables 4.2.6.8 and 6.1.1.4'
O O 0.0106 0.0060 'International Tables Vol C Tables 4.2.6.8 and 6.1.1.4'

loop_
_geom_angle_atom_site_label_1
_geom_angle_atom_site_label_2
_geom_angle_atom_site_label_3
_geom_angle
C3 C1 H1A 109.5
C3 C1 H1B 109.5
H1A C1 H1B 109.5
C3 C1 H1C 109.5
H1A C1 H1C 109.5
H1B C1 H1C 109.5
C3 C2 H2A 109.5
C3 C2 H2B 109.5
H2A C2 H2B 109.5
C3 C2 H2C 109.5
H2A C2 H2C 109.5
H2B C2 H2C 109.5
O1 C3 O2 105.1(2)
O1 C3 C2 110.7(3)
O2 C3 C2 111.3(3)
O1 C3 C1 108.3(3)
O2 C3 C1 107.7(3)
C2 C3 C1 113.4(3)
O1 C4 O3 110.9(2)
O1 C4 C5 106.4(3)
O3 C4 C5 107.2(3)
O1 C4 H4 110.7
O3 C4 H4 110.7
C5 C4 H4 110.7
O2 C5 C4 104.7(3)
O2 C5 C6 115.1(3)
C4 C5 C6 106.4(3)
O2 C5 H5 110.1
C4 C5 H5 110.1
C6 C5 H5 110.1
O5 C6 C7 108.4(2)
O5 C6 C5 114.1(3)
C7 C6 C5 104.1(2)
O5 C6 H6 110.0
C7 C6 H6 110.0
C5 C6 H6 110.0
O3 C7 C8 105.6(2)
O3 C7 C17 109.7(3)
C8 C7 C17 113.0(2)
O3 C7 C6 105.9(2)
C8 C7 C6 112.7(3)
C17 C7 C6 109.7(3)
O4 C8 C9 59.7(2)
O4 C8 C7 117.4(3)
C9 C8 C7 123.8(3)
O4 C8 H8 114.9
C9 C8 H8 114.9
C7 C8 H8 114.9
O4 C9 C8 59.5(2)
O4 C9 H9A 117.8
C8 C9 H9A 117.8
O4 C9 H9B 117.8
C8 C9 H9B 117.8
H9A C9 H9B 115.0
O5 C10 C11 109.4(2)
O5 C10 H10A 109.8
C11 C10 H10A 109.8
O5 C10 H10B 109.8
C11 C10 H10B 109.8
H10A C10 H10B 108.3
C16 C11 C12 119.2(3)
C16 C11 C10 118.7(3)
C12 C11 C10 122.1(3)
C13 C12 C11 120.3(3)
C13 C12 H12 119.8
C11 C12 H12 119.8
C14 C13 C12 120.5(3)
C14 C13 H13 119.7
C12 C13 H13 119.7
C13 C14 C15 119.3(3)
C13 C14 H14 120.4
C15 C14 H14 120.4
C16 C15 C14 120.2(4)
C16 C15 H15 119.9
C14 C15 H15 119.9
C11 C16 C15 120.5(3)
C11 C16 H16 119.7
C15 C16 H16 119.7
O6 C17 C7 107.0(2)
O6 C17 H17A 110.3
C7 C17 H17A 110.3
O6 C17 H17B 110.3
C7 C17 H17B 110.3
H17A C17 H17B 108.6
O6 C18 C19 110.6(3)
O6 C18 H18A 109.5
C19 C18 H18A 109.5
O6 C18 H18B 109.5
C19 C18 H18B 109.5
H18A C18 H18B 108.1
C24 C19 C20 117.8(4)
C24 C19 C18 120.1(4)
C20 C19 C18 122.0(4)
C21 C20 C19 120.4(4)
C21 C20 H20 119.8
C19 C20 H20 119.8
C22 C21 C20 120.9(4)
C22 C21 H21 119.6
C20 C21 H21 119.6
C21 C22 C23 119.8(5)
C21 C22 H22 120.1
C23 C22 H22 120.1
C24 C23 C22 119.3(5)
C24 C23 H23 120.4
C22 C23 H23 120.4
C23 C24 C19 121.8(4)
C23 C24 H24 119.1
C19 C24 H24 119.1
C4 O1 C3 110.1(2)
C5 O2 C3 110.4(2)
C4 O3 C7 110.7(2)
C8 O4 C9 60.8(2)
C6 O5 C10 113.4(2)
C18 O6 C17 112.0(2)

loop_
_geom_bond_atom_site_label_1
_geom_bond_atom_site_label_2
_geom_bond_distance
C1 C3 1.510(5)
C1 H1A 0.98
C1 H1B 0.98
C1 H1C 0.98
C2 C3 1.502(5)
C2 H2A 0.98
C2 H2B 0.98
C2 H2C 0.98
C3 O1 1.429(4)
C3 O2 1.434(4)
C4 O1 1.396(4)
C4 O3 1.425(4)
C4 C5 1.519(5)
C4 H4 1.0
C5 O2 1.418(4)
C5 C6 1.545(4)
C5 H5 1.0
C6 O5 1.417(4)
C6 C7 1.542(4)
C6 H6 1.0
C7 O3 1.445(4)
C7 C8 1.509(4)
C7 C17 1.527(4)
C8 O4 1.439(4)
C8 C9 1.458(5)
C8 H8 1.0
C9 O4 1.442(5)
C9 H9A 0.99
C9 H9B 0.99
C10 O5 1.419(4)
C10 C11 1.508(4)
C10 H10A 0.99
C10 H10B 0.99
C11 C16 1.378(5)
C11 C12 1.387(4)
C12 C13 1.384(5)
C12 H12 0.95
C13 C14 1.375(5)
C13 H13 0.95
C14 C15 1.390(5)
C14 H14 0.95
C15 C16 1.384(5)
C15 H15 0.95
C16 H16 0.95
C17 O6 1.423(4)
C17 H17A 0.99
C17 H17B 0.99
C18 O6 1.412(4)
C18 C19 1.495(5)
C18 H18A 0.99
C18 H18B 0.99
C19 C24 1.381(6)
C19 C20 1.395(5)
C20 C21 1.379(6)
C20 H20 0.95
C21 C22 1.366(7)
C21 H21 0.95
C22 C23 1.383(7)
C22 H22 0.95
C23 C24 1.381(7)
C23 H23 0.95
C24 H24 0.95
